data_1516937
loop_
_publ_author_name
'Wang, Yan'
'Liu, Zhiqing'
'Zhou, Juhong'
'Wang, Tao'
'Wang, Suna'
'Liu, Guangxiang'
'Wang, Xiaoxiao'
'Gao, Ya'
'Xu, Jing'

_publ_section_title
;
 A series of transition coordination polymers assembled by asymmetric
 dicarboxylic acid and flexible bridging ligand: Structural diversities,
 topologies and properties
;
_journal_name_full
;
Inorganica Chimica Acta
;
_journal_page_first 169
_journal_page_last 178
_journal_volume 400
_journal_year 2013
_chemical_formula_sum 'C15 H14 N3 O5 Zn'
_chemical_formula_weight 381.66
_space_group_IT_number 15
_symmetry_cell_setting monoclinic
_symmetry_space_group_name_Hall '-C 2yc'
_symmetry_space_group_name_H-M 'C 1 2/c 1'
_atom_sites_solution_hydrogens geom
_atom_sites_solution_primary direct
_atom_sites_solution_secondary difmap
_cell_angle_alpha 90.00
_cell_angle_beta 106.8170(10)
_cell_angle_gamma 90.00
_cell_formula_units_Z 8
_cell_length_a 28.218(2)
_cell_length_b 10.8849(11)
_cell_length_c 10.7915(9)
_cell_measurement_reflns_used 3017
_cell_measurement_temperature 298(2)
_cell_measurement_theta_max 26.498
_cell_measurement_theta_min 2.936
_cell_volume 3172.9(5)
_computing_cell_refinement 'Bruker SMART'
_computing_data_collection 'Bruker SMART'
_computing_data_reduction 'Bruker SAINT'
_computing_structure_refinement 'SHELXL-97 (Sheldrick, 1997)'
_computing_structure_solution 'SHELXS-97 (Sheldrick, 1990)'
_diffrn_ambient_temperature 298(2)
_diffrn_measured_fraction_theta_full 0.999
_diffrn_measured_fraction_theta_max 0.999
_diffrn_measurement_device_type 'Bruker Smart Apex CCD'
_diffrn_measurement_method 'Phi and Omega scans'
_diffrn_radiation_monochromator graphite
_diffrn_radiation_source 'fine-focus sealed tube'
_diffrn_radiation_type MoK\a
_diffrn_radiation_wavelength 0.71073
_diffrn_reflns_av_R_equivalents 0.0580
_diffrn_reflns_av_sigmaI/netI 0.0468
_diffrn_reflns_limit_h_max 33
_diffrn_reflns_limit_h_min -30
_diffrn_reflns_limit_k_max 12
_diffrn_reflns_limit_k_min -9
_diffrn_reflns_limit_l_max 12
_diffrn_reflns_limit_l_min -12
_diffrn_reflns_number 8071
_diffrn_reflns_theta_full 25.00
_diffrn_reflns_theta_max 25.00
_diffrn_reflns_theta_min 2.66
_exptl_absorpt_coefficient_mu 1.579
_exptl_absorpt_correction_T_max 0.8581
_exptl_absorpt_correction_T_min 0.7430
_exptl_absorpt_process_details 'SADABS, Bruker (2001)'
_exptl_crystal_colour colorless
_exptl_crystal_density_diffrn 1.598
_exptl_crystal_density_method 'not measured'
_exptl_crystal_description block
_exptl_crystal_F_000 1560
_exptl_crystal_size_max 0.20
_exptl_crystal_size_mid 0.10
_exptl_crystal_size_min 0.10
_refine_diff_density_max 0.332
_refine_diff_density_min -0.266
_refine_diff_density_rms 0.055
_refine_ls_extinction_method none
_refine_ls_goodness_of_fit_ref 0.972
_refine_ls_hydrogen_treatment mixed
_refine_ls_matrix_type full
_refine_ls_number_parameters 225
_refine_ls_number_reflns 2789
_refine_ls_number_restraints 0
_refine_ls_restrained_S_all 0.972
_refine_ls_R_factor_all 0.0455
_refine_ls_R_factor_gt 0.0299
_refine_ls_shift/su_max 0.001
_refine_ls_shift/su_mean 0.000
_refine_ls_structure_factor_coef Fsqd
_refine_ls_weighting_details 'calc w=1/[\s^2^(Fo^2^)+(0.0313P)^2^+0.0000P] where P=(Fo^2^+2Fc^2^)/3'
_refine_ls_weighting_scheme calc
_refine_ls_wR_factor_gt 0.0663
_refine_ls_wR_factor_ref 0.0723
_reflns_number_gt 2140
_reflns_number_total 2789
_reflns_threshold_expression >2sigma(I)
_cod_data_source_file ICA-2013-400-169-178-1.cif
_cod_data_source_block 1
_cod_original_cell_volume 3172.8(5)
_cod_original_sg_symbol_H-M 'C 2/c'
_cod_database_code 1516937

loop_
_symmetry_equiv_pos_as_xyz
'x, y, z'
'-x, y, -z+1/2'
'x+1/2, y+1/2, z'
'-x+1/2, y+1/2, -z+1/2'
'-x, -y, -z'
'x, -y, z-1/2'
'-x+1/2, -y+1/2, -z'
'x+1/2, -y+1/2, z-1/2'

loop_
_atom_site_label
_atom_site_type_symbol
_atom_site_fract_x
_atom_site_fract_y
_atom_site_fract_z
_atom_site_U_iso_or_equiv
_atom_site_adp_type
_atom_site_occupancy
_atom_site_symmetry_multiplicity
_atom_site_calc_flag
_atom_site_refinement_flags
Zn1 Zn 0.417288(10) 0.41761(3) 0.67038(3) 0.03578(12) Uani 1 1 d .
N1 N 0.28060(8) 0.4103(2) 0.7337(2) 0.0546(7) Uani 1 1 d .
N2 N 0.26856(9) 0.3292(3) 0.6339(2) 0.0695(8) Uani 1 1 d .
N3 N 0.34674(7) 0.3922(2) 0.67218(18) 0.0414(5) Uani 1 1 d .
O1 O 0.42938(7) 0.58765(16) 0.73289(18) 0.0515(5) Uani 1 1 d .
O2 O 0.40346(7) 0.61013(17) 0.52292(17) 0.0544(5) Uani 1 1 d .
O3 O 0.45358(6) 0.33733(17) 0.56803(15) 0.0454(5) Uani 1 1 d .
O4 O 0.38283(7) 0.28314(17) 0.42617(16) 0.0461(5) Uani 1 1 d .
O5 O 0.44782(9) 0.32854(19) 0.83988(18) 0.0466(5) Uani 1 1 d .
C1 C 0.41417(9) 0.2097(2) 0.1526(2) 0.0379(6) Uani 1 1 d .
C2 C 0.43388(9) 0.1504(2) 0.2717(2) 0.0411(6) Uani 1 1 d .
C3 C 0.42943(12) 0.0229(3) 0.2757(3) 0.0629(9) Uani 1 1 d .
H3 H 0.4434 -0.0180 0.3534 0.076 Uiso 1 1 calc R
C4 C 0.40491(15) -0.0442(3) 0.1680(3) 0.0794(11) Uani 1 1 d .
H4 H 0.4017 -0.1288 0.1744 0.095 Uiso 1 1 calc R
C5 C 0.38523(14) 0.0129(3) 0.0516(3) 0.0719(10) Uani 1 1 d .
H5 H 0.3686 -0.0322 -0.0212 0.086 Uiso 1 1 calc R
C6 C 0.39032(11) 0.1380(3) 0.0437(3) 0.0543(8) Uani 1 1 d .
H6 H 0.3776 0.1766 -0.0360 0.065 Uiso 1 1 calc R
C7 C 0.41598(9) 0.6555(3) 0.6340(3) 0.0410(7) Uani 1 1 d .
C8 C 0.46025(10) 0.2157(3) 0.3945(2) 0.0455(7) Uani 1 1 d .
H8A H 0.4829 0.2746 0.3751 0.055 Uiso 1 1 calc R
H8B H 0.4800 0.1559 0.4541 0.055 Uiso 1 1 calc R
C9 C 0.42787(10) 0.2834(2) 0.4632(2) 0.0367(6) Uani 1 1 d .
C10 C 0.28423(12) 0.3408(4) 1.0220(3) 0.0790(11) Uani 1 1 d .
H10 H 0.3080 0.4026 1.0378 0.095 Uiso 1 1 calc R
C11 C 0.24700(10) 0.3408(3) 0.9064(3) 0.0592(9) Uani 1 1 d .
C12 C 0.21273(11) 0.2482(4) 0.8852(3) 0.0734(11) Uani 1 1 d .
H12 H 0.1873 0.2454 0.8079 0.088 Uiso 1 1 calc R
C13 C 0.24548(11) 0.4374(3) 0.8072(3) 0.0692(10) Uani 1 1 d .
H13A H 0.2123 0.4425 0.7483 0.083 Uiso 1 1 calc R
H13B H 0.2535 0.5164 0.8497 0.083 Uiso 1 1 calc R
C14 C 0.32705(9) 0.4463(3) 0.7556(2) 0.0466(7) Uani 1 1 d .
H14 H 0.3434 0.5013 0.8198 0.056 Uiso 1 1 calc R
C15 C 0.30933(10) 0.3213(3) 0.5999(3) 0.0561(8) Uani 1 1 d .
H15 H 0.3124 0.2717 0.5325 0.067 Uiso 1 1 calc R
H5A H 0.4783(11) 0.329(3) 0.868(3) 0.064(11) Uiso 1 1 d .
H5B H 0.4347(10) 0.343(3) 0.897(3) 0.058(10) Uiso 1 1 d .

loop_
_atom_site_aniso_label
_atom_site_aniso_U_11
_atom_site_aniso_U_22
_atom_site_aniso_U_33
_atom_site_aniso_U_23
_atom_site_aniso_U_13
_atom_site_aniso_U_12
Zn1 0.03975(18) 0.0375(2) 0.03078(18) -0.00196(13) 0.01122(13) 0.00323(13)
N1 0.0455(14) 0.079(2) 0.0444(13) -0.0146(13) 0.0207(11) -0.0043(12)
N2 0.0529(16) 0.096(2) 0.0653(17) -0.0382(17) 0.0265(13) -0.0243(15)
N3 0.0405(12) 0.0547(15) 0.0298(11) -0.0039(10) 0.0116(10) -0.0024(11)
O1 0.0841(15) 0.0348(11) 0.0385(10) 0.0039(9) 0.0222(10) 0.0048(10)
O2 0.0719(14) 0.0515(13) 0.0406(11) -0.0108(9) 0.0173(10) -0.0048(10)
O3 0.0483(11) 0.0539(13) 0.0324(10) -0.0131(9) 0.0093(8) 0.0058(9)
O4 0.0435(11) 0.0557(13) 0.0417(10) -0.0069(9) 0.0166(9) -0.0013(9)
O5 0.0458(13) 0.0571(14) 0.0368(11) 0.0082(10) 0.0116(10) 0.0074(10)
C1 0.0483(16) 0.0380(16) 0.0313(14) 0.0003(12) 0.0176(12) 0.0048(12)
C2 0.0587(17) 0.0358(17) 0.0359(15) -0.0027(12) 0.0248(13) 0.0068(13)
C3 0.110(3) 0.0405(19) 0.0441(17) 0.0013(15) 0.0321(18) 0.0123(18)
C4 0.146(4) 0.0319(18) 0.072(2) -0.0086(17) 0.050(2) -0.004(2)
C5 0.116(3) 0.051(2) 0.050(2) -0.0210(17) 0.0266(19) -0.014(2)
C6 0.083(2) 0.0450(19) 0.0356(16) -0.0055(14) 0.0185(15) -0.0020(16)
C7 0.0411(15) 0.0453(19) 0.0414(16) -0.0028(14) 0.0194(13) -0.0004(12)
C8 0.0541(17) 0.0509(19) 0.0324(14) 0.0026(13) 0.0139(12) 0.0179(13)
C9 0.0527(17) 0.0330(16) 0.0267(13) 0.0068(11) 0.0153(12) 0.0038(12)
C10 0.061(2) 0.117(3) 0.060(2) -0.026(2) 0.0184(17) -0.039(2)
C11 0.0403(17) 0.096(3) 0.0496(18) -0.0277(19) 0.0255(14) -0.0112(17)
C12 0.0467(19) 0.123(3) 0.0492(19) -0.018(2) 0.0119(15) -0.021(2)
C13 0.0489(18) 0.103(3) 0.063(2) -0.019(2) 0.0290(15) 0.0005(17)
C14 0.0453(17) 0.062(2) 0.0329(14) -0.0055(13) 0.0114(12) 0.0005(14)
C15 0.0538(18) 0.074(2) 0.0442(16) -0.0228(16) 0.0201(14) -0.0118(16)

loop_
_atom_type_symbol
_atom_type_description
_atom_type_scat_dispersion_real
_atom_type_scat_dispersion_imag
_atom_type_scat_source
C C 0.0033 0.0016 'International Tables Vol C Tables 4.2.6.8 and 6.1.1.4'
H H 0.0000 0.0000 'International Tables Vol C Tables 4.2.6.8 and 6.1.1.4'
N N 0.0061 0.0033 'International Tables Vol C Tables 4.2.6.8 and 6.1.1.4'
O O 0.0106 0.0060 'International Tables Vol C Tables 4.2.6.8 and 6.1.1.4'
Zn Zn 0.2839 1.4301 'International Tables Vol C Tables 4.2.6.8 and 6.1.1.4'

loop_
_geom_angle_atom_site_label_1
_geom_angle_atom_site_label_2
_geom_angle_atom_site_label_3
_geom_angle
_geom_angle_site_symmetry_1
_geom_angle_site_symmetry_3
O3 Zn1 O1 123.88(8) . .
O3 Zn1 N3 129.47(8) . .
O1 Zn1 N3 101.53(8) . .
O3 Zn1 O5 98.23(8) . .
O1 Zn1 O5 98.87(8) . .
N3 Zn1 O5 95.08(9) . .
C14 N1 N2 110.1(2) . .
C14 N1 C13 129.2(2) . .
N2 N1 C13 120.5(2) . .
C15 N2 N1 103.1(2) . .
C14 N3 C15 103.5(2) . .
C14 N3 Zn1 123.70(18) . .
C15 N3 Zn1 132.74(18) . .
C7 O1 Zn1 106.32(17) . .
C9 O3 Zn1 116.85(16) . .
Zn1 O5 H5A 117(2) . .
Zn1 O5 H5B 115(2) . .
H5A O5 H5B 112(3) . .
C2 C1 C6 118.5(3) . .
C2 C1 C7 124.0(2) . 6_565
C6 C1 C7 117.5(2) . 6_565
C3 C2 C1 118.1(2) . .
C3 C2 C8 118.1(2) . .
C1 C2 C8 123.9(2) . .
C4 C3 C2 121.9(3) . .
C4 C3 H3 119.0 . .
C2 C3 H3 119.0 . .
C5 C4 C3 120.4(3) . .
C5 C4 H4 119.8 . .
C3 C4 H4 119.8 . .
C4 C5 C6 119.0(3) . .
C4 C5 H5 120.5 . .
C6 C5 H5 120.5 . .
C5 C6 C1 122.0(3) . .
C5 C6 H6 119.0 . .
C1 C6 H6 119.0 . .
O2 C7 O1 120.8(3) . .
O2 C7 C1 120.7(2) . 6_566
O1 C7 C1 118.5(2) . 6_566
C2 C8 C9 116.5(2) . .
C2 C8 H8A 108.2 . .
C9 C8 H8A 108.2 . .
C2 C8 H8B 108.2 . .
C9 C8 H8B 108.2 . .
H8A C8 H8B 107.3 . .
O4 C9 O3 123.8(2) . .
O4 C9 C8 123.7(2) . .
O3 C9 C8 112.4(2) . .
C12 C10 C11 121.9(3) 7_557 .
C12 C10 H10 119.1 7_557 .
C11 C10 H10 119.1 . .
C12 C11 C10 117.9(3) . .
C12 C11 C13 121.8(3) . .
C10 C11 C13 120.3(3) . .
C11 C12 C10 120.2(3) . 7_557
C11 C12 H12 119.9 . .
C10 C12 H12 119.9 7_557 .
N1 C13 C11 111.2(3) . .
N1 C13 H13A 109.4 . .
C11 C13 H13A 109.4 . .
N1 C13 H13B 109.4 . .
C11 C13 H13B 109.4 . .
H13A C13 H13B 108.0 . .
N1 C14 N3 109.6(2) . .
N1 C14 H14 125.2 . .
N3 C14 H14 125.2 . .
N2 C15 N3 113.7(3) . .
N2 C15 H15 123.1 . .
N3 C15 H15 123.1 . .

loop_
_geom_bond_atom_site_label_1
_geom_bond_atom_site_label_2
_geom_bond_distance
_geom_bond_site_symmetry_2
Zn1 O3 1.9200(16) .
Zn1 O1 1.9657(18) .
Zn1 N3 2.015(2) .
Zn1 O5 2.0288(19) .
N1 C14 1.322(3) .
N1 N2 1.356(3) .
N1 C13 1.468(3) .
N2 C15 1.308(3) .
N3 C14 1.326(3) .
N3 C15 1.357(3) .
O1 C7 1.263(3) .
O2 C7 1.249(3) .
O3 C9 1.294(3) .
O4 C9 1.217(3) .
O5 H5A 0.83(3) .
O5 H5B 0.82(3) .
C1 C2 1.401(3) .
C1 C6 1.409(3) .
C1 C7 1.484(4) 6_565
C2 C3 1.396(4) .
C2 C8 1.498(3) .
C3 C4 1.378(4) .
C3 H3 0.9300 .
C4 C5 1.367(4) .
C4 H4 0.9300 .
C5 C6 1.375(4) .
C5 H5 0.9300 .
C6 H6 0.9300 .
C7 C1 1.484(4) 6_566
C8 C9 1.523(3) .
C8 H8A 0.9700 .
C8 H8B 0.9700 .
C10 C12 1.378(5) 7_557
C10 C11 1.379(4) .
C10 H10 0.9300 .
C11 C12 1.369(4) .
C11 C13 1.493(5) .
C12 C10 1.378(5) 7_557
C12 H12 0.9300 .
C13 H13A 0.9700 .
C13 H13B 0.9700 .
C14 H14 0.9300 .
C15 H15 0.9300 .

loop_
_geom_torsion_atom_site_label_1
_geom_torsion_atom_site_label_2
_geom_torsion_atom_site_label_3
_geom_torsion_atom_site_label_4
_geom_torsion
_geom_torsion_site_symmetry_1
_geom_torsion_site_symmetry_4
C14 N1 N2 C15 -0.4(3) . .
C13 N1 N2 C15 -175.0(3) . .
O3 Zn1 N3 C14 174.02(18) . .
O1 Zn1 N3 C14 -31.2(2) . .
O5 Zn1 N3 C14 69.0(2) . .
O3 Zn1 N3 C15 -4.4(3) . .
O1 Zn1 N3 C15 150.4(3) . .
O5 Zn1 N3 C15 -109.4(3) . .
O3 Zn1 O1 C7 68.07(18) . .
N3 Zn1 O1 C7 -88.62(17) . .
O5 Zn1 O1 C7 174.29(17) . .
O1 Zn1 O3 C9 -129.70(17) . .
N3 Zn1 O3 C9 20.2(2) . .
O5 Zn1 O3 C9 123.75(18) . .
C6 C1 C2 C3 0.9(4) . .
C7 C1 C2 C3 179.7(2) 6_565 .
C6 C1 C2 C8 179.7(2) . .
C7 C1 C2 C8 -1.4(4) 6_565 .
C1 C2 C3 C4 -2.4(4) . .
C8 C2 C3 C4 178.7(3) . .
C2 C3 C4 C5 1.9(5) . .
C3 C4 C5 C6 0.1(6) . .
C4 C5 C6 C1 -1.5(5) . .
C2 C1 C6 C5 1.0(4) . .
C7 C1 C6 C5 -177.9(3) 6_565 .
Zn1 O1 C7 O2 -6.9(3) . .
Zn1 O1 C7 C1 171.52(17) . 6_566
C3 C2 C8 C9 -103.5(3) . .
C1 C2 C8 C9 77.7(3) . .
Zn1 O3 C9 O4 1.4(3) . .
Zn1 O3 C9 C8 -176.21(15) . .
C2 C8 C9 O4 2.5(4) . .
C2 C8 C9 O3 -179.8(2) . .
C12 C10 C11 C12 -0.5(6) 7_557 .
C12 C10 C11 C13 -178.8(3) 7_557 .
C10 C11 C12 C10 0.4(6) . 7_557
C13 C11 C12 C10 178.8(3) . 7_557
C14 N1 C13 C11 -92.4(4) . .
N2 N1 C13 C11 81.1(3) . .
C12 C11 C13 N1 -99.1(3) . .
C10 C11 C13 N1 79.2(4) . .
N2 N1 C14 N3 0.5(3) . .
C13 N1 C14 N3 174.5(3) . .
C15 N3 C14 N1 -0.3(3) . .
Zn1 N3 C14 N1 -179.15(18) . .
N1 N2 C15 N3 0.1(4) . .
C14 N3 C15 N2 0.1(4) . .
Zn1 N3 C15 N2 178.8(2) . .
